data_9016745
loop_
_publ_author_name
'Robinson, P. D.'
'Fang, J. H.'

_publ_section_title
;
 Crystal structures and mineral chemistry of hydrated ferric sulphates. III. The
 crystal structure of kornelite
;
_journal_name_full 'American Mineralogist'
_journal_page_first 535
_journal_page_last 539
_journal_volume 58
_journal_year 1973
_chemical_formula_sum 'Fe2 H14.5 O19.25 S3'
_chemical_name_mineral Kornelite
_space_group_IT_number 14
_space_group_name_Hall '-P 2yn'
_space_group_name_H-M_alt 'P 1 21/n 1'
_symmetry_space_group_name_H-M 'P 1 21/n 1'
_cell_angle_alpha 90
_cell_angle_beta 96.8
_cell_angle_gamma 90
_cell_length_a 14.30
_cell_length_b 20.12
_cell_length_c 5.425
_cell_volume 1549.879
_database_code_amcsd 0000322
_cell_formula_units_Z 4
_exptl_crystal_density_diffrn 2.273
_cod_data_source_file inputs/fixed/downloads/00/00403.cif
_cod_data_source_block 00403
_cod_original_cell_volume 1549.880
_cod_original_formula_sum 'Fe2 S3 O19.25 H14.5'
_cod_database_code 9016745
_cod_duplicate_entry 9000313

loop_
_space_group_symop_operation_xyz
x,y,z
1/2+x,1/2-y,1/2+z
1/2-x,1/2+y,1/2-z
-x,-y,-z

loop_
_atom_site_type_symbol
_atom_site_attached_hydrogens
_atom_site_label
_atom_site_fract_x
_atom_site_fract_y
_atom_site_fract_z
_atom_site_occupancy
_atom_site_U_iso_or_equiv
Fe 0 Fe1 0.83030 0.10300 0.79700 1.00000 0.03673
Fe 0 Fe2 0.33300 0.11460 0.77240 1.00000 0.03546
S 0 S1 0.64830 0.03570 0.99310 1.00000 0.01520
S 0 S2 0.89890 0.24320 0.05780 1.00000 0.01646
S 0 S3 0.15440 0.04890 0.42800 1.00000 0.01646
O 0 O1 0.58840 0.05750 0.17000 1.00000 0.02913
O 0 O2 0.72860 0.08190 0.00300 1.00000 0.02913
O 0 O3 0.31130 0.03110 0.94100 1.00000 0.03420
O 0 O4 0.60000 0.03330 0.73800 1.00000 0.03040
O 0 O5 0.45470 0.23100 0.37500 1.00000 0.03166
O 0 O6 0.33640 0.20510 0.63200 1.00000 0.02786
O 0 O7 0.95770 0.21730 0.26900 1.00000 0.03546
O 0 O8 0.83330 0.19060 0.94700 1.00000 0.02660
O 0 O9 0.09530 0.04770 0.62800 1.00000 0.03673
O 0 O10 0.10430 0.07550 0.19800 1.00000 0.03040
O 0 O11 0.80930 0.01900 0.61000 1.00000 0.03293
O 0 O12 0.23810 0.09180 0.49600 1.00000 0.03166
O 2 Wat1 0.44230 0.13680 0.02500 1.00000 0.03040
O 2 Wat2 0.42770 0.07540 0.56500 1.00000 0.02406
O 2 Wat3 0.23570 0.15220 0.97200 1.00000 0.04053
O 2 Wat4 0.74290 0.14110 0.51900 1.00000 0.05573
O 2 Wat5 0.92160 0.05990 0.06000 1.00000 0.02913
O 2 Wat6 0.94390 0.12560 0.62900 1.00000 0.03040
O 2 Wat7 0.14700 0.25600 0.32900 0.50000 0.06586
O 2 Wat8 0.64400 0.24500 0.30000 0.75000 0.06839

loop_
_cod_related_entry_id
_cod_related_entry_database
_cod_related_entry_code
1 AMCSD 0000322
2 Wikidata Q3816492
